data_4510201
loop_
_publ_author_name
'Zhou, Jie'
'Du, Lin'
'Qiao, Yong-Feng'
'Hu, Yan'
'Li, Bin'
'Li, Lin'
'Wang, Xiao-Yuan'
'Yang, Jing'
'Xie, Ming-Jin'
'Zhao, Qi-Hua'

_publ_section_title
;
 Intriguing Architectures Generated from 1,4-Bis(3- or
 4-pyridyl)-2,3-diaza-1,3-butadiene with Aromatic Dicarboxylates:
 Syntheses, Crystal Structures, and Properties
;
_journal_issue 3
_journal_name_full 'Crystal Growth &amp; Design'
_journal_page_first 1175
_journal_paper_doi 10.1021/cg401692e
_journal_volume 14
_journal_year 2014
_chemical_formula_moiety 'C66 H54 Co5 N6 O22, 2(C0.50 H2 O0.50), 2(H2O)'
_chemical_formula_sum 'C67 H62 Co5 N6 O25'
_chemical_formula_weight 1645.88
_chemical_name_systematic
; 
 ? 
;
_space_group_IT_number 61
_symmetry_cell_setting orthorhombic
_symmetry_space_group_name_Hall '-P 2ac 2ab'
_symmetry_space_group_name_H-M 'P b c a'
_atom_sites_solution_hydrogens geom
_atom_sites_solution_primary direct
_atom_sites_solution_secondary difmap
_audit_creation_method SHELXL-97
_cell_angle_alpha 90.00
_cell_angle_beta 90.00
_cell_angle_gamma 90.00
_cell_formula_units_Z 4
_cell_length_a 16.2445(11)
_cell_length_b 16.4805(11)
_cell_length_c 25.7372(17)
_cell_measurement_reflns_used 8044
_cell_measurement_temperature 298(2)
_cell_measurement_theta_max 25.50
_cell_measurement_theta_min 2.37
_cell_volume 6890.3(8)
_computing_cell_refinement 'Bruker apex II'
_computing_data_collection 'Bruker apex II'
_computing_data_reduction 'Bruker SAINT'
_computing_molecular_graphics 'Bruker SHELXTL'
_computing_publication_material 'Bruker SHELXTL'
_computing_structure_refinement 'SHELXL-97 (Sheldrick, 1997)'
_computing_structure_solution 'SHELXS-97 (Sheldrick, 1990)'
_diffrn_ambient_temperature 298(2)
_diffrn_measured_fraction_theta_full 1.000
_diffrn_measured_fraction_theta_max 1.000
_diffrn_measurement_device_type 'CCD area detector'
_diffrn_measurement_method 'phi and omega scans'
_diffrn_radiation_monochromator graphite
_diffrn_radiation_source 'fine-focus sealed tube'
_diffrn_radiation_type MoK\a
_diffrn_radiation_wavelength 0.71073
_diffrn_reflns_av_R_equivalents 0.0482
_diffrn_reflns_av_sigmaI/netI 0.0329
_diffrn_reflns_limit_h_max 19
_diffrn_reflns_limit_h_min -19
_diffrn_reflns_limit_k_max 19
_diffrn_reflns_limit_k_min -19
_diffrn_reflns_limit_l_max 30
_diffrn_reflns_limit_l_min -24
_diffrn_reflns_number 37452
_diffrn_reflns_theta_full 25.15
_diffrn_reflns_theta_max 25.15
_diffrn_reflns_theta_min 1.93
_exptl_absorpt_coefficient_mu 1.265
_exptl_absorpt_correction_T_max 0.776
_exptl_absorpt_correction_T_min 0.723
_exptl_absorpt_correction_type multi-scan
_exptl_absorpt_process_details sadabs
_exptl_crystal_colour red
_exptl_crystal_density_diffrn 1.587
_exptl_crystal_density_method 'not measured'
_exptl_crystal_description block
_exptl_crystal_F_000 3364
_exptl_crystal_size_max 0.32
_exptl_crystal_size_mid 0.22
_exptl_crystal_size_min 0.20
_refine_diff_density_max 0.952
_refine_diff_density_min -1.386
_refine_diff_density_rms 0.099
_refine_ls_extinction_method SHELXL
_refine_ls_goodness_of_fit_ref 1.040
_refine_ls_hydrogen_treatment mixed
_refine_ls_matrix_type full
_refine_ls_number_parameters 478
_refine_ls_number_reflns 6182
_refine_ls_number_restraints 0
_refine_ls_restrained_S_all 1.040
_refine_ls_R_factor_all 0.0572
_refine_ls_R_factor_gt 0.0449
_refine_ls_shift/su_max 0.001
_refine_ls_shift/su_mean 0.000
_refine_ls_structure_factor_coef Fsqd
_refine_ls_weighting_details 'calc w=1/[\s^2^(Fo^2^)+(0.0741P)^2^+17.3366P] where P=(Fo^2^+2Fc^2^)/3'
_refine_ls_weighting_scheme calc
_refine_ls_wR_factor_gt 0.1290
_refine_ls_wR_factor_ref 0.1385
_reflns_number_gt 5049
_reflns_number_total 6183
_reflns_threshold_expression >2sigma(I)
_cod_data_source_file cg401692e_si_001.cif
_cod_data_source_block 5
_cod_depositor_comments
;
The following automatic conversions were performed:

'_symmetry_cell_setting' value 'Orthorhombic' changed to
'orthorhombic' according to
/usr/data/users/saulius/crontab/automatic-downloads/current/ACS/lib/dictionaries/cif_core.dic
dictionary named 'cif_core.dic' version 2.4.2 from 2011-04-26.

Automatic conversion script
Id: cif_fix_values 2281 2013-09-26 08:29:07Z andrius 
;
_cod_original_sg_symbol_H-M Pbca
_cod_database_code 4510201

loop_
_symmetry_equiv_pos_as_xyz
'x, y, z'
'-x+1/2, -y, z+1/2'
'-x, y+1/2, -z+1/2'
'x+1/2, -y+1/2, -z'
'-x, -y, -z'
'x-1/2, y, -z-1/2'
'x, -y-1/2, z-1/2'
'-x-1/2, y-1/2, z'

loop_
_atom_site_label
_atom_site_type_symbol
_atom_site_fract_x
_atom_site_fract_y
_atom_site_fract_z
_atom_site_U_iso_or_equiv
_atom_site_adp_type
_atom_site_occupancy
_atom_site_symmetry_multiplicity
_atom_site_calc_flag
_atom_site_refinement_flags
Co1 Co 0.5000 0.0000 0.5000 0.01478(17) Uani 1 2 d S
Co2 Co 0.36130(3) 0.05795(3) 0.42446(2) 0.01844(15) Uani 1 1 d .
Co3 Co 0.57669(3) 0.01469(3) 0.39101(2) 0.02020(16) Uani 1 1 d .
N1 N 0.2459(2) 0.1199(2) 0.42444(13) 0.0247(7) Uani 1 1 d .
N2 N 0.0374(3) 0.0126(3) 0.4884(2) 0.0503(12) Uani 1 1 d .
N3 N 0.8144(3) 0.0342(3) 0.32686(17) 0.0443(10) Uani 1 1 d .
O1 O 0.55553(18) -0.05708(17) 0.32407(11) 0.0288(7) Uani 1 1 d .
C1 C 0.5052(3) -0.1156(3) 0.32220(16) 0.0275(9) Uani 1 1 d .
O2 O 0.4451(2) -0.1259(2) 0.35140(14) 0.0485(9) Uani 1 1 d .
C2 C 0.5176(3) -0.1780(2) 0.27967(16) 0.0259(9) Uani 1 1 d .
C3 C 0.4511(3) -0.1983(3) 0.25019(19) 0.0352(11) Uani 1 1 d .
H3 H 0.4000 -0.1755 0.2577 0.042 Uiso 1 1 calc R
O3 O 0.46637(17) -0.38834(18) 0.14792(11) 0.0315(7) Uani 1 1 d .
C4 C 0.4585(3) -0.2530(3) 0.20871(17) 0.0328(10) Uani 1 1 d .
H4 H 0.4123 -0.2650 0.1888 0.039 Uiso 1 1 calc R
O4 O 0.59111(17) -0.35005(18) 0.12141(12) 0.0312(7) Uani 1 1 d .
C5 C 0.5321(2) -0.2891(2) 0.19674(15) 0.0252(9) Uani 1 1 d .
O5 O 0.59975(15) 0.07044(15) 0.47095(10) 0.0195(6) Uani 1 1 d .
C6 C 0.6028(2) -0.2722(2) 0.22813(16) 0.0264(9) Uani 1 1 d .
O6 O 0.69309(16) 0.03899(17) 0.53169(11) 0.0267(6) Uani 1 1 d .
C7 C 0.6790(3) -0.3116(3) 0.22129(19) 0.0377(11) Uani 1 1 d .
H7 H 0.6853 -0.3486 0.1943 0.045 Uiso 1 1 calc R
O7 O 0.87346(18) 0.40525(18) 0.42048(11) 0.0299(7) Uani 1 1 d .
C8 C 0.7438(3) -0.2961(4) 0.2537(2) 0.0528(15) Uani 1 1 d .
H8 H 0.7936 -0.3227 0.2486 0.063 Uiso 1 1 calc R
O8 O 0.91319(16) 0.39506(15) 0.50341(10) 0.0186(6) Uani 1 1 d .
C9 C 0.7358(3) -0.2403(4) 0.2947(2) 0.0539(15) Uani 1 1 d .
H9 H 0.7804 -0.2303 0.3164 0.065 Uiso 1 1 calc R
O9 O 0.69542(19) 0.04664(19) 0.37074(13) 0.0383(8) Uani 1 1 d .
O10 O 0.46788(15) -0.01013(15) 0.42561(9) 0.0158(5) Uani 1 1 d .
H10A H 0.4537 -0.0669 0.4186 0.019 Uiso 1 1 calc R
C10 C 0.6639(3) -0.2010(3) 0.30287(18) 0.0377(11) Uani 1 1 d .
H10 H 0.6594 -0.1643 0.3302 0.045 Uiso 1 1 calc R
O11 O 0.3274(2) -0.0039(2) 0.35568(13) 0.0429(8) Uani 1 1 d .
H11A H 0.2808 0.0053 0.3420 0.051 Uiso 1 1 d R
H11B H 0.3602 -0.0378 0.3417 0.051 Uiso 1 1 d R
C11 C 0.5947(3) -0.2153(2) 0.26995(16) 0.0273(9) Uani 1 1 d .
O12 O 0.5789(5) 0.0449(5) 0.2372(3) 0.142(3) Uani 1 1 d .
H12A H 0.5432 0.0185 0.2199 0.213 Uiso 1 1 d R
H12B H 0.5764 0.0948 0.2292 0.213 Uiso 1 1 d R
C12 C 0.5315(2) -0.3480(2) 0.15156(15) 0.0234(9) Uani 1 1 d .
C13 C 0.6658(2) 0.0842(2) 0.49620(14) 0.0187(8) Uani 1 1 d .
O13 O 0.1726(5) 0.9615(7) 0.3332(4) 0.086(3) Uani 0.50 1 d P
H13B H 0.1616 0.9708 0.3014 0.103 Uiso 0.50 1 d PR
C14 C 0.7151(2) 0.1605(2) 0.48460(15) 0.0199(8) Uani 1 1 d .
C15 C 0.7956(2) 0.1620(2) 0.50031(16) 0.0247(9) Uani 1 1 d .
H15 H 0.8183 0.1157 0.5152 0.030 Uiso 1 1 calc R
C16 C 0.8449(3) 0.2315(2) 0.49448(17) 0.0279(9) Uani 1 1 d .
H16 H 0.8986 0.2310 0.5068 0.033 Uiso 1 1 calc R
C17 C 0.8151(2) 0.3002(2) 0.47090(15) 0.0216(8) Uani 1 1 d .
C18 C 0.7314(2) 0.3013(2) 0.45287(15) 0.0217(8) Uani 1 1 d .
C19 C 0.6955(3) 0.3715(2) 0.43001(17) 0.0312(10) Uani 1 1 d .
H19 H 0.7281 0.4171 0.4247 0.037 Uiso 1 1 calc R
C20 C 0.6158(3) 0.3737(3) 0.4158(2) 0.0394(12) Uani 1 1 d .
H20 H 0.5945 0.4201 0.4002 0.047 Uiso 1 1 calc R
C21 C 0.5653(3) 0.3068(3) 0.42426(19) 0.0353(11) Uani 1 1 d .
H21 H 0.5100 0.3091 0.4148 0.042 Uiso 1 1 calc R
C22 C 0.5960(3) 0.2381(2) 0.44624(17) 0.0287(9) Uani 1 1 d .
H22 H 0.5611 0.1941 0.4517 0.034 Uiso 1 1 calc R
C23 C 0.6799(2) 0.2320(2) 0.46096(15) 0.0208(8) Uani 1 1 d .
C24 C 0.8709(2) 0.3727(2) 0.46431(15) 0.0196(8) Uani 1 1 d .
C25 C 0.1787(3) 0.0856(3) 0.44319(18) 0.0308(10) Uani 1 1 d .
H25 H 0.1837 0.0346 0.4584 0.037 Uiso 1 1 calc R
C26 C 0.1006(3) 0.1209(3) 0.44168(19) 0.0362(11) Uani 1 1 d .
C27 C 0.0930(3) 0.1962(3) 0.4182(2) 0.0472(13) Uani 1 1 d .
H27 H 0.0420 0.2216 0.4161 0.057 Uiso 1 1 calc R
C28 C 0.1618(3) 0.2326(3) 0.3984(2) 0.0493(14) Uani 1 1 d .
H28 H 0.1581 0.2830 0.3824 0.059 Uiso 1 1 calc R
C29 C 0.2369(3) 0.1938(3) 0.40240(19) 0.0380(11) Uani 1 1 d .
H29 H 0.2833 0.2198 0.3893 0.046 Uiso 1 1 calc R
C30 C 0.0305(3) 0.0805(3) 0.4660(2) 0.0439(12) Uani 1 1 d .
H30 H -0.0208 0.1055 0.4650 0.053 Uiso 1 1 calc R
C31 C 0.7362(3) 0.0172(3) 0.3354(2) 0.0412(12) Uani 1 1 d .
H31 H 0.7104 -0.0194 0.3132 0.049 Uiso 1 1 calc R
C32 C 0.8583(3) 0.0897(3) 0.3595(2) 0.0509(13) Uani 1 1 d .
H32A H 0.8451 0.1444 0.3497 0.076 Uiso 1 1 calc R
H32B H 0.9164 0.0810 0.3557 0.076 Uiso 1 1 calc R
H32C H 0.8428 0.0810 0.3951 0.076 Uiso 1 1 calc R
C33 C 0.8572(4) -0.0039(3) 0.2841(2) 0.0510(14) Uani 1 1 d .
H33A H 0.9018 -0.0361 0.2973 0.077 Uiso 1 1 calc R
H33B H 0.8785 0.0371 0.2613 0.077 Uiso 1 1 calc R
H33C H 0.8197 -0.0381 0.2653 0.077 Uiso 1 1 calc R
C34 C 0.1269(9) 0.9090(8) 0.3565(5) 0.072(4) Uani 0.50 1 d P
H34A H 0.1588 0.8614 0.3641 0.108 Uiso 0.50 1 calc PR
H34B H 0.0815 0.8946 0.3344 0.108 Uiso 0.50 1 calc PR
H34C H 0.1064 0.9318 0.3882 0.108 Uiso 0.50 1 calc PR

loop_
_atom_site_aniso_label
_atom_site_aniso_U_11
_atom_site_aniso_U_22
_atom_site_aniso_U_33
_atom_site_aniso_U_23
_atom_site_aniso_U_13
_atom_site_aniso_U_12
Co1 0.0154(3) 0.0145(3) 0.0144(4) 0.0012(3) 0.0002(3) 0.0003(3)
Co2 0.0163(3) 0.0197(3) 0.0193(3) 0.0050(2) 0.0000(2) 0.0016(2)
Co3 0.0214(3) 0.0194(3) 0.0198(3) 0.0017(2) 0.0014(2) 0.0020(2)
N1 0.0218(17) 0.0273(18) 0.0249(18) 0.0022(14) -0.0014(14) 0.0006(14)
N2 0.027(2) 0.048(3) 0.076(3) -0.001(2) 0.010(2) -0.0059(19)
N3 0.041(2) 0.047(2) 0.046(3) 0.001(2) 0.006(2) -0.0005(19)
O1 0.0352(16) 0.0266(15) 0.0244(15) -0.0066(12) 0.0023(13) -0.0051(13)
C1 0.029(2) 0.028(2) 0.026(2) -0.0062(18) 0.0019(18) 0.0019(18)
O2 0.047(2) 0.045(2) 0.054(2) -0.0265(17) 0.0252(18) -0.0179(16)
C2 0.029(2) 0.023(2) 0.026(2) -0.0071(17) 0.0008(18) -0.0006(17)
C3 0.023(2) 0.040(3) 0.042(3) -0.017(2) 0.001(2) 0.0056(19)
O3 0.0290(15) 0.0327(16) 0.0328(17) -0.0154(13) 0.0046(13) -0.0079(13)
C4 0.022(2) 0.043(3) 0.033(2) -0.016(2) -0.0063(18) 0.0022(19)
O4 0.0275(15) 0.0340(17) 0.0321(16) -0.0177(13) 0.0092(13) -0.0059(13)
C5 0.025(2) 0.027(2) 0.023(2) -0.0064(17) 0.0033(17) 0.0003(17)
O5 0.0189(13) 0.0167(13) 0.0228(14) 0.0029(11) -0.0032(11) -0.0061(10)
C6 0.025(2) 0.027(2) 0.027(2) -0.0089(18) 0.0026(18) -0.0015(17)
O6 0.0206(14) 0.0245(15) 0.0349(17) 0.0137(13) -0.0041(12) -0.0054(11)
C7 0.031(2) 0.042(3) 0.039(3) -0.018(2) -0.003(2) 0.006(2)
O7 0.0357(16) 0.0309(16) 0.0232(16) 0.0033(13) -0.0019(13) -0.0130(13)
C8 0.029(2) 0.070(4) 0.060(3) -0.031(3) -0.007(2) 0.019(2)
O8 0.0204(13) 0.0165(13) 0.0191(14) 0.0008(10) -0.0013(11) -0.0038(10)
C9 0.032(3) 0.072(4) 0.058(4) -0.032(3) -0.017(2) 0.005(3)
O9 0.0339(17) 0.0404(19) 0.0404(19) 0.0022(15) 0.0039(15) -0.0022(14)
O10 0.0155(12) 0.0177(13) 0.0142(13) 0.0006(10) 0.0009(10) 0.0014(10)
C10 0.033(2) 0.044(3) 0.037(3) -0.019(2) -0.008(2) 0.002(2)
O11 0.0376(19) 0.056(2) 0.0348(19) -0.0070(16) -0.0078(15) 0.0086(16)
C11 0.025(2) 0.028(2) 0.029(2) -0.0069(18) 0.0010(18) -0.0008(17)
O12 0.153(7) 0.173(7) 0.100(5) 0.005(5) 0.013(4) -0.049(6)
C12 0.025(2) 0.022(2) 0.024(2) -0.0060(16) -0.0022(17) -0.0012(16)
C13 0.0222(19) 0.0140(18) 0.020(2) 0.0012(15) 0.0047(16) -0.0005(15)
O13 0.031(4) 0.164(10) 0.063(6) 0.013(6) -0.027(4) -0.041(5)
C14 0.0217(19) 0.0174(19) 0.0207(19) 0.0016(15) 0.0020(16) -0.0041(15)
C15 0.021(2) 0.018(2) 0.035(2) 0.0045(17) -0.0025(17) -0.0021(15)
C16 0.0198(19) 0.027(2) 0.037(2) 0.0030(18) -0.0028(18) -0.0062(17)
C17 0.027(2) 0.0189(19) 0.0186(19) -0.0015(15) 0.0008(16) -0.0067(16)
C18 0.027(2) 0.0181(19) 0.020(2) -0.0020(15) 0.0008(16) -0.0039(16)
C19 0.038(2) 0.019(2) 0.037(3) 0.0104(18) -0.001(2) -0.0058(18)
C20 0.042(3) 0.025(2) 0.051(3) 0.014(2) -0.010(2) 0.004(2)
C21 0.030(2) 0.030(2) 0.046(3) 0.006(2) -0.012(2) 0.0007(19)
C22 0.027(2) 0.021(2) 0.037(2) 0.0011(18) -0.0026(19) -0.0039(17)
C23 0.027(2) 0.0156(19) 0.020(2) 0.0016(15) -0.0002(16) -0.0024(15)
C24 0.0204(19) 0.0169(18) 0.022(2) -0.0003(15) 0.0014(16) -0.0043(15)
C25 0.027(2) 0.028(2) 0.038(3) 0.0015(19) 0.0008(19) 0.0019(18)
C26 0.027(2) 0.039(3) 0.043(3) -0.006(2) -0.001(2) 0.004(2)
C27 0.033(3) 0.051(3) 0.058(3) 0.005(3) -0.002(2) 0.013(2)
C28 0.046(3) 0.040(3) 0.063(4) 0.017(3) 0.005(3) 0.015(2)
C29 0.037(3) 0.037(3) 0.041(3) 0.010(2) 0.003(2) 0.006(2)
C30 0.023(2) 0.050(3) 0.059(3) -0.002(3) 0.000(2) 0.004(2)
C31 0.038(3) 0.043(3) 0.042(3) 0.002(2) 0.006(2) 0.000(2)
C32 0.048(3) 0.051(3) 0.053(3) 0.000(3) 0.000(3) -0.003(3)
C33 0.048(3) 0.054(3) 0.051(3) -0.001(3) 0.008(3) 0.002(3)
C34 0.104(11) 0.063(8) 0.050(7) -0.013(6) -0.019(7) -0.034(8)

loop_
_atom_type_symbol
_atom_type_description
_atom_type_scat_dispersion_real
_atom_type_scat_dispersion_imag
_atom_type_scat_source
C C 0.0033 0.0016 'International Tables Vol C Tables 4.2.6.8 and 6.1.1.4'
H H 0.0000 0.0000 'International Tables Vol C Tables 4.2.6.8 and 6.1.1.4'
N N 0.0061 0.0033 'International Tables Vol C Tables 4.2.6.8 and 6.1.1.4'
O O 0.0106 0.0060 'International Tables Vol C Tables 4.2.6.8 and 6.1.1.4'
Co Co 0.3494 0.9721 'International Tables Vol C Tables 4.2.6.8 and 6.1.1.4'

loop_
_geom_angle_atom_site_label_1
_geom_angle_atom_site_label_2
_geom_angle_atom_site_label_3
_geom_angle
_geom_angle_site_symmetry_1
_geom_angle_site_symmetry_3
O10 Co1 O10 180.0 5_656 .
O10 Co1 O5 84.69(10) 5_656 5_656
O10 Co1 O5 95.31(10) . 5_656
O10 Co1 O5 95.31(10) 5_656 .
O10 Co1 O5 84.69(10) . .
O5 Co1 O5 180.00(16) 5_656 .
O10 Co1 O8 82.05(9) 5_656 8_755
O10 Co1 O8 97.95(9) . 8_755
O5 Co1 O8 92.55(10) 5_656 8_755
O5 Co1 O8 87.45(10) . 8_755
O10 Co1 O8 97.95(9) 5_656 4_456
O10 Co1 O8 82.05(9) . 4_456
O5 Co1 O8 87.45(10) 5_656 4_456
O5 Co1 O8 92.55(10) . 4_456
O8 Co1 O8 180.0 8_755 4_456
O10 Co2 O4 95.34(10) . 3_655
O10 Co2 O11 88.17(12) . .
O4 Co2 O11 88.46(13) 3_655 .
O10 Co2 N1 175.56(11) . .
O4 Co2 N1 88.70(12) 3_655 .
O11 Co2 N1 90.12(13) . .
O10 Co2 O6 86.16(10) . 5_656
O4 Co2 O6 176.57(12) 3_655 5_656
O11 Co2 O6 88.51(13) . 5_656
N1 Co2 O6 89.70(12) . 5_656
O10 Co2 O8 81.75(10) . 4_456
O4 Co2 O8 94.64(11) 3_655 4_456
O11 Co2 O8 169.68(11) . 4_456
N1 Co2 O8 99.77(11) . 4_456
O6 Co2 O8 88.62(10) 5_656 4_456
O3 Co3 O10 94.37(11) 3_655 .
O3 Co3 O9 89.79(12) 3_655 .
O10 Co3 O9 168.29(12) . .
O3 Co3 O7 171.10(12) 3_655 8_755
O10 Co3 O7 90.24(11) . 8_755
O9 Co3 O7 87.16(12) . 8_755
O3 Co3 O1 88.97(12) 3_655 .
O10 Co3 O1 95.94(11) . .
O9 Co3 O1 95.07(12) . .
O7 Co3 O1 82.98(11) 8_755 .
O3 Co3 O5 100.72(11) 3_655 .
O10 Co3 O5 80.09(10) . .
O9 Co3 O5 88.39(11) . .
O7 Co3 O5 87.55(10) 8_755 .
O1 Co3 O5 169.73(10) . .
C25 N1 C29 116.7(4) . .
C25 N1 Co2 121.4(3) . .
C29 N1 Co2 121.8(3) . .
C30 N2 N2 112.0(5) . 5_556
C31 N3 C32 121.2(5) . .
C31 N3 C33 119.8(5) . .
C32 N3 C33 119.0(4) . .
C1 O1 Co3 124.2(3) . .
O2 C1 O1 126.0(4) . .
O2 C1 C2 116.7(4) . .
O1 C1 C2 117.3(4) . .
C3 C2 C11 119.7(4) . .
C3 C2 C1 117.6(4) . .
C11 C2 C1 122.6(4) . .
C2 C3 C4 120.9(4) . .
C2 C3 H3 119.6 . .
C4 C3 H3 119.6 . .
C12 O3 Co3 138.8(3) . 3_645
C5 C4 C3 121.7(4) . .
C5 C4 H4 119.1 . .
C3 C4 H4 119.1 . .
C12 O4 Co2 131.9(3) . 3_645
C4 C5 C6 119.2(4) . .
C4 C5 C12 116.5(4) . .
C6 C5 C12 124.2(3) . .
C13 O5 Co1 124.0(2) . .
C13 O5 Co3 132.0(2) . .
Co1 O5 Co3 88.41(9) . .
C7 C6 C5 123.0(4) . .
C7 C6 C11 118.4(4) . .
C5 C6 C11 118.5(4) . .
C13 O6 Co2 132.6(2) . 5_656
C8 C7 C6 121.0(4) . .
C8 C7 H7 119.5 . .
C6 C7 H7 119.5 . .
C24 O7 Co3 134.6(3) . 8_765
C7 C8 C9 120.6(4) . .
C7 C8 H8 119.7 . .
C9 C8 H8 119.7 . .
C24 O8 Co2 124.5(2) . 4_556
C24 O8 Co1 122.3(2) . 4_556
Co2 O8 Co1 90.14(9) 4_556 4_556
C10 C9 C8 120.7(4) . .
C10 C9 H9 119.7 . .
C8 C9 H9 119.7 . .
C31 O9 Co3 126.2(3) . .
Co1 O10 Co3 100.22(11) . .
Co1 O10 Co2 100.84(11) . .
Co3 O10 Co2 128.13(12) . .
Co1 O10 H10A 108.6 . .
Co3 O10 H10A 108.6 . .
Co2 O10 H10A 108.6 . .
C9 C10 C11 120.6(4) . .
C9 C10 H10 119.7 . .
C11 C10 H10 119.7 . .
Co2 O11 H11A 119.6 . .
Co2 O11 H11B 120.4 . .
H11A O11 H11B 120.0 . .
C2 C11 C10 121.3(4) . .
C2 C11 C6 119.8(4) . .
C10 C11 C6 118.8(4) . .
H12A O12 H12B 109.5 . .
O4 C12 O3 126.7(4) . .
O4 C12 C5 119.6(3) . .
O3 C12 C5 113.7(3) . .
O6 C13 O5 124.1(3) . .
O6 C13 C14 116.5(3) . .
O5 C13 C14 119.3(3) . .
C34 O13 H13B 116.6 . .
C15 C14 C23 119.2(3) . .
C15 C14 C13 117.3(3) . .
C23 C14 C13 123.3(3) . .
C14 C15 C16 121.8(4) . .
C14 C15 H15 119.1 . .
C16 C15 H15 119.1 . .
C17 C16 C15 121.2(4) . .
C17 C16 H16 119.4 . .
C15 C16 H16 119.4 . .
C16 C17 C18 119.2(3) . .
C16 C17 C24 119.4(3) . .
C18 C17 C24 121.4(3) . .
C19 C18 C23 118.1(4) . .
C19 C18 C17 122.2(4) . .
C23 C18 C17 119.7(3) . .
C20 C19 C18 122.0(4) . .
C20 C19 H19 119.0 . .
C18 C19 H19 119.0 . .
C19 C20 C21 120.2(4) . .
C19 C20 H20 119.9 . .
C21 C20 H20 119.9 . .
C22 C21 C20 120.6(4) . .
C22 C21 H21 119.7 . .
C20 C21 H21 119.7 . .
C21 C22 C23 121.5(4) . .
C21 C22 H22 119.3 . .
C23 C22 H22 119.3 . .
C22 C23 C18 117.8(3) . .
C22 C23 C14 123.4(3) . .
C18 C23 C14 118.8(3) . .
O7 C24 O8 124.8(3) . .
O7 C24 C17 117.5(3) . .
O8 C24 C17 117.7(3) . .
N1 C25 C26 124.2(4) . .
N1 C25 H25 117.9 . .
C26 C25 H25 117.9 . .
C27 C26 C25 117.8(4) . .
C27 C26 C30 121.7(4) . .
C25 C26 C30 120.4(4) . .
C28 C27 C26 118.8(5) . .
C28 C27 H27 120.6 . .
C26 C27 H27 120.6 . .
C27 C28 C29 119.5(5) . .
C27 C28 H28 120.2 . .
C29 C28 H28 120.2 . .
N1 C29 C28 122.9(4) . .
N1 C29 H29 118.5 . .
C28 C29 H29 118.5 . .
N2 C30 C26 122.0(4) . .
N2 C30 H30 119.0 . .
C26 C30 H30 119.0 . .
O9 C31 N3 124.0(5) . .
O9 C31 H31 118.0 . .
N3 C31 H31 118.0 . .
N3 C32 H32A 109.5 . .
N3 C32 H32B 109.5 . .
H32A C32 H32B 109.5 . .
N3 C32 H32C 109.5 . .
H32A C32 H32C 109.5 . .
H32B C32 H32C 109.5 . .
N3 C33 H33A 109.5 . .
N3 C33 H33B 109.5 . .
H33A C33 H33B 109.5 . .
N3 C33 H33C 109.5 . .
H33A C33 H33C 109.5 . .
H33B C33 H33C 109.5 . .
O13 C34 H34A 109.5 . .
O13 C34 H34B 109.5 . .
H34A C34 H34B 109.5 . .
O13 C34 H34C 109.5 . .
H34A C34 H34C 109.5 . .
H34B C34 H34C 109.5 . .

loop_
_geom_bond_atom_site_label_1
_geom_bond_atom_site_label_2
_geom_bond_distance
_geom_bond_site_symmetry_2
Co1 O10 1.991(2) 5_656
Co1 O10 1.991(2) .
Co1 O5 2.129(2) 5_656
Co1 O5 2.129(2) .
Co1 O8 2.233(2) 8_755
Co1 O8 2.233(2) 4_456
Co2 O10 2.063(2) .
Co2 O4 2.071(3) 3_655
Co2 O11 2.116(3) .
Co2 N1 2.135(3) .
Co2 O6 2.146(3) 5_656
Co2 O8 2.181(3) 4_456
Co3 O3 2.012(3) 3_655
Co3 O10 2.021(2) .
Co3 O9 2.066(3) .
Co3 O7 2.118(3) 8_755
Co3 O1 2.118(3) .
Co3 O5 2.284(3) .
N1 C25 1.321(5) .
N1 C29 1.352(6) .
N2 C30 1.263(7) .
N2 N2 1.418(8) 5_556
N3 C31 1.319(6) .
N3 C32 1.434(7) .
N3 C33 1.446(7) .
O1 C1 1.266(5) .
C1 O2 1.243(5) .
C1 C2 1.514(6) .
C2 C3 1.362(6) .
C2 C11 1.419(6) .
C3 C4 1.403(6) .
C3 H3 0.9300 .
O3 C12 1.254(5) .
O3 Co3 2.012(3) 3_645
C4 C5 1.370(6) .
C4 H4 0.9300 .
O4 C12 1.241(5) .
O4 Co2 2.071(3) 3_645
C5 C6 1.431(6) .
C5 C12 1.514(5) .
O5 C13 1.274(5) .
C6 C7 1.408(6) .
C6 C11 1.434(6) .
O6 C13 1.259(5) .
O6 Co2 2.146(3) 5_656
C7 C8 1.367(7) .
C7 H7 0.9300 .
O7 C24 1.250(5) .
O7 Co3 2.118(3) 8_765
C8 C9 1.406(7) .
C8 H8 0.9300 .
O8 C24 1.273(4) .
O8 Co2 2.181(3) 4_556
O8 Co1 2.233(2) 4_556
C9 C10 1.352(7) .
C9 H9 0.9300 .
O9 C31 1.226(6) .
O10 H10A 0.9800 .
C10 C11 1.426(6) .
C10 H10 0.9300 .
O11 H11A 0.8498 .
O11 H11B 0.8503 .
O12 H12A 0.8500 .
O12 H12B 0.8500 .
C13 C14 1.521(5) .
O13 C34 1.289(15) .
O13 H13B 0.8500 .
C14 C15 1.369(6) .
C14 C23 1.443(5) .
C15 C16 1.406(5) .
C15 H15 0.9300 .
C16 C17 1.372(6) .
C16 H16 0.9300 .
C17 C18 1.437(5) .
C17 C24 1.510(5) .
C18 C19 1.422(6) .
C18 C23 1.431(5) .
C19 C20 1.346(6) .
C19 H19 0.9300 .
C20 C21 1.393(6) .
C20 H20 0.9300 .
C21 C22 1.361(6) .
C21 H21 0.9300 .
C22 C23 1.419(6) .
C22 H22 0.9300 .
C25 C26 1.397(6) .
C25 H25 0.9300 .
C26 C27 1.386(7) .
C26 C30 1.460(7) .
C27 C28 1.367(7) .
C27 H27 0.9300 .
C28 C29 1.380(7) .
C28 H28 0.9300 .
C29 H29 0.9300 .
C30 H30 0.9300 .
C31 H31 0.9300 .
C32 H32A 0.9600 .
C32 H32B 0.9600 .
C32 H32C 0.9600 .
C33 H33A 0.9600 .
C33 H33B 0.9600 .
C33 H33C 0.9600 .
C34 H34A 0.9600 .
C34 H34B 0.9600 .
C34 H34C 0.9600 .

loop_
_geom_torsion_atom_site_label_1
_geom_torsion_atom_site_label_2
_geom_torsion_atom_site_label_3
_geom_torsion_atom_site_label_4
_geom_torsion
_geom_torsion_site_symmetry_1
O10 Co2 N1 C25 14.8(17) .
O4 Co2 N1 C25 170.6(3) 3_655
O11 Co2 N1 C25 82.1(3) .
O6 Co2 N1 C25 -6.4(3) 5_656
O8 Co2 N1 C25 -94.9(3) 4_456
O10 Co2 N1 C29 -160.9(13) .
O4 Co2 N1 C29 -5.2(3) 3_655
O11 Co2 N1 C29 -93.6(3) .
O6 Co2 N1 C29 177.8(3) 5_656
O8 Co2 N1 C29 89.3(3) 4_456
O3 Co3 O1 C1 -116.7(3) 3_655
O10 Co3 O1 C1 -22.4(3) .
O9 Co3 O1 C1 153.6(3) .
O7 Co3 O1 C1 67.1(3) 8_755
O5 Co3 O1 C1 44.2(8) .
Co3 O1 C1 O2 22.5(6) .
Co3 O1 C1 C2 -159.3(3) .
O2 C1 C2 C3 48.2(6) .
O1 C1 C2 C3 -130.2(4) .
O2 C1 C2 C11 -131.5(5) .
O1 C1 C2 C11 50.0(6) .
C11 C2 C3 C4 -2.9(7) .
C1 C2 C3 C4 177.3(4) .
C2 C3 C4 C5 1.2(7) .
C3 C4 C5 C6 1.6(7) .
C3 C4 C5 C12 179.1(4) .
O10 Co1 O5 C13 19.8(3) 5_656
O10 Co1 O5 C13 -160.2(3) .
O5 Co1 O5 C13 -174(27) 5_656
O8 Co1 O5 C13 -62.0(3) 8_755
O8 Co1 O5 C13 118.0(3) 4_456
O10 Co1 O5 Co3 161.75(9) 5_656
O10 Co1 O5 Co3 -18.25(9) .
O5 Co1 O5 Co3 -32(4) 5_656
O8 Co1 O5 Co3 79.98(9) 8_755
O8 Co1 O5 Co3 -100.02(9) 4_456
O3 Co3 O5 C13 -112.6(3) 3_655
O10 Co3 O5 C13 154.8(3) .
O9 Co3 O5 C13 -23.1(3) .
O7 Co3 O5 C13 64.1(3) 8_755
O1 Co3 O5 C13 86.8(7) .
O3 Co3 O5 Co1 110.79(10) 3_655
O10 Co3 O5 Co1 18.18(9) .
O9 Co3 O5 Co1 -159.73(11) .
O7 Co3 O5 Co1 -72.50(10) 8_755
O1 Co3 O5 Co1 -49.8(6) .
C4 C5 C6 C7 174.7(4) .
C12 C5 C6 C7 -2.6(7) .
C4 C5 C6 C11 -2.5(6) .
C12 C5 C6 C11 -179.8(4) .
C5 C6 C7 C8 -177.1(5) .
C11 C6 C7 C8 0.1(7) .
C6 C7 C8 C9 -0.1(9) .
C7 C8 C9 C10 0.1(10) .
O3 Co3 O9 C31 -99.6(4) 3_655
O10 Co3 O9 C31 149.4(5) .
O7 Co3 O9 C31 72.0(4) 8_755
O1 Co3 O9 C31 -10.7(4) .
O5 Co3 O9 C31 159.7(4) .
O10 Co1 O10 Co3 108(100) 5_656
O5 Co1 O10 Co3 -158.92(10) 5_656
O5 Co1 O10 Co3 21.08(10) .
O8 Co1 O10 Co3 -65.59(11) 8_755
O8 Co1 O10 Co3 114.41(11) 4_456
O10 Co1 O10 Co2 -24(100) 5_656
O5 Co1 O10 Co2 68.75(11) 5_656
O5 Co1 O10 Co2 -111.25(11) .
O8 Co1 O10 Co2 162.08(10) 8_755
O8 Co1 O10 Co2 -17.92(10) 4_456
O3 Co3 O10 Co1 -119.95(12) 3_655
O9 Co3 O10 Co1 -9.4(6) .
O7 Co3 O10 Co1 67.67(12) 8_755
O1 Co3 O10 Co1 150.64(11) .
O5 Co3 O10 Co1 -19.80(10) .
O3 Co3 O10 Co2 -7.33(18) 3_655
O9 Co3 O10 Co2 103.2(6) .
O7 Co3 O10 Co2 -179.72(16) 8_755
O1 Co3 O10 Co2 -96.75(16) .
O5 Co3 O10 Co2 92.81(16) .
O4 Co2 O10 Co1 112.32(12) 3_655
O11 Co2 O10 Co1 -159.40(13) .
N1 Co2 O10 Co1 -92.0(15) .
O6 Co2 O10 Co1 -70.77(12) 5_656
O8 Co2 O10 Co1 18.38(10) 4_456
O4 Co2 O10 Co3 -0.02(18) 3_655
O11 Co2 O10 Co3 88.26(17) .
N1 Co2 O10 Co3 155.6(14) .
O6 Co2 O10 Co3 176.89(17) 5_656
O8 Co2 O10 Co3 -93.96(16) 4_456
C8 C9 C10 C11 -0.1(9) .
C3 C2 C11 C10 -174.4(4) .
C1 C2 C11 C10 5.3(7) .
C3 C2 C11 C6 1.9(6) .
C1 C2 C11 C6 -178.3(4) .
C9 C10 C11 C2 176.5(5) .
C9 C10 C11 C6 0.2(7) .
C7 C6 C11 C2 -176.6(4) .
C5 C6 C11 C2 0.7(6) .
C7 C6 C11 C10 -0.2(6) .
C5 C6 C11 C10 177.2(4) .
Co2 O4 C12 O3 -30.5(7) 3_645
Co2 O4 C12 C5 152.6(3) 3_645
Co3 O3 C12 O4 14.6(7) 3_645
Co3 O3 C12 C5 -168.3(3) 3_645
C4 C5 C12 O4 141.9(4) .
C6 C5 C12 O4 -40.8(6) .
C4 C5 C12 O3 -35.4(5) .
C6 C5 C12 O3 142.0(4) .
Co2 O6 C13 O5 -14.4(6) 5_656
Co2 O6 C13 C14 164.1(3) 5_656
Co1 O5 C13 O6 25.0(5) .
Co3 O5 C13 O6 -99.1(4) .
Co1 O5 C13 C14 -153.5(3) .
Co3 O5 C13 C14 82.4(4) .
O6 C13 C14 C15 20.3(5) .
O5 C13 C14 C15 -161.1(4) .
O6 C13 C14 C23 -155.9(4) .
O5 C13 C14 C23 22.7(5) .
C23 C14 C15 C16 0.6(6) .
C13 C14 C15 C16 -175.8(4) .
C14 C15 C16 C17 -2.5(7) .
C15 C16 C17 C18 1.3(6) .
C15 C16 C17 C24 -178.5(4) .
C16 C17 C18 C19 177.4(4) .
C24 C17 C18 C19 -2.8(6) .
C16 C17 C18 C23 1.6(6) .
C24 C17 C18 C23 -178.5(3) .
C23 C18 C19 C20 -0.4(6) .
C17 C18 C19 C20 -176.3(4) .
C18 C19 C20 C21 1.4(8) .
C19 C20 C21 C22 -1.0(8) .
C20 C21 C22 C23 -0.3(7) .
C21 C22 C23 C18 1.2(6) .
C21 C22 C23 C14 179.7(4) .
C19 C18 C23 C22 -0.8(6) .
C17 C18 C23 C22 175.1(4) .
C19 C18 C23 C14 -179.4(4) .
C17 C18 C23 C14 -3.4(5) .
C15 C14 C23 C22 -176.1(4) .
C13 C14 C23 C22 0.0(6) .
C15 C14 C23 C18 2.3(6) .
C13 C14 C23 C18 178.5(3) .
Co3 O7 C24 O8 -12.7(6) 8_765
Co3 O7 C24 C17 169.0(3) 8_765
Co2 O8 C24 O7 116.9(4) 4_556
Co1 O8 C24 O7 0.9(5) 4_556
Co2 O8 C24 C17 -64.9(4) 4_556
Co1 O8 C24 C17 179.1(2) 4_556
C16 C17 C24 O7 131.7(4) .
C18 C17 C24 O7 -48.1(5) .
C16 C17 C24 O8 -46.7(5) .
C18 C17 C24 O8 133.5(4) .
C29 N1 C25 C26 -0.3(7) .
Co2 N1 C25 C26 -176.2(4) .
N1 C25 C26 C27 1.1(7) .
N1 C25 C26 C30 -176.5(4) .
C25 C26 C27 C28 -0.7(8) .
C30 C26 C27 C28 176.8(5) .
C26 C27 C28 C29 -0.3(9) .
C25 N1 C29 C28 -0.9(7) .
Co2 N1 C29 C28 175.0(4) .
C27 C28 C29 N1 1.2(9) .
N2 N2 C30 C26 176.6(5) 5_556
C27 C26 C30 N2 -178.5(5) .
C25 C26 C30 N2 -1.0(8) .
Co3 O9 C31 N3 -173.5(4) .
C32 N3 C31 O9 0.3(8) .
C33 N3 C31 O9 179.9(5) .
